data_4349894
loop_
_publ_author_name
'Khistiaeva, Viktoria V.'
'Melnikov, Alexey S.'
'Slavova, Sofia O.'
'Sizov, Vladimir V.'
'Starova, Galina L.'
'Koshevoy, Igor O.'
'Grachova, Elena V.'

_publ_section_title
;
 Heteroleptic \b-diketonate Ln(iii) complexes decorated with pyridyl
 substituted pyridazine ligands: synthesis, structure and luminescence
 properties
;
_journal_issue 12
_journal_name_full 'Inorganic Chemistry Frontiers'
_journal_page_first 3015
_journal_paper_doi 10.1039/C8QI00712H
_journal_volume 5
_journal_year 2018
_chemical_formula_moiety 'C38 H22 Dy F9 N4 O6 S3'
_chemical_formula_sum 'C38 H22 Dy F9 N4 O6 S3'
_chemical_formula_weight 1060.27
_space_group_crystal_system monoclinic
_space_group_IT_number 14
_space_group_name_Hall '-P 2ybc'
_space_group_name_H-M_alt 'P 1 21/c 1'
_atom_sites_solution_hydrogens geom
_atom_sites_solution_primary iterative
_audit_creation_date 2017-01-31
_audit_creation_method
;
Olex2 1.2
(compiled 2017.01.04 svn.r3372 for OlexSys, GUI svn.r5292)
;
_audit_update_record
;
2018-01-23 deposited with the CCDC.
2018-09-19 downloaded from the CCDC.
;
_cell_angle_alpha 90
_cell_angle_beta 103.894(10)
_cell_angle_gamma 90
_cell_formula_units_Z 4
_cell_length_a 10.2806(8)
_cell_length_b 21.385(3)
_cell_length_c 18.8697(16)
_cell_measurement_reflns_used 1802
_cell_measurement_temperature 100(2)
_cell_measurement_theta_max 75.0910
_cell_measurement_theta_min 4.3820
_cell_volume 4027.1(8)
_computing_cell_refinement
;
CrysAlisPro, Agilent Technologies,
Version 1.171.37.35 (release 13-08-2014 CrysAlis171 .NET)
(compiled Aug 13 2014,18:06:01)
;
_computing_data_collection
;
CrysAlisPro, Agilent Technologies,
Version 1.171.37.35 (release 13-08-2014 CrysAlis171 .NET)
(compiled Aug 13 2014,18:06:01)
;
_computing_data_reduction
;
CrysAlisPro, Agilent Technologies,
Version 1.171.37.35 (release 13-08-2014 CrysAlis171 .NET)
(compiled Aug 13 2014,18:06:01)
;
_computing_molecular_graphics 'Olex2 (Dolomanov et al., 2009)'
_computing_publication_material 'Olex2 (Dolomanov et al., 2009)'
_computing_structure_refinement 'ShelXL (Sheldrick, 2015)'
_computing_structure_solution
;
Superflip (Palatinus & Chapuis, 2007;Palatinus & van der Lee, 2008;
Palatinus et al., 2012)
;
_diffrn_ambient_environment N~2~
_diffrn_ambient_temperature 100(2)
_diffrn_detector 'CCD plate'
_diffrn_detector_area_resol_mean 10.3829
_diffrn_detector_type Atlas
_diffrn_measured_fraction_theta_full 0.994
_diffrn_measured_fraction_theta_max 0.993
_diffrn_measurement_details
;
#__ type_ start__ end____ width___ exp.time_
  1 omega  -49.00   23.00   1.0000    8.5000
omega____ theta____ kappa____ phi______ frames
    -      -41.1854   38.0000  120.0000 72

#__ type_ start__ end____ width___ exp.time_
  2 omega  -47.00   33.00   1.0000    8.5000
omega____ theta____ kappa____ phi______ frames
    -      -41.1854   38.0000    0.0000 80

#__ type_ start__ end____ width___ exp.time_
  3 omega   26.00   77.00   1.0000    8.5000
omega____ theta____ kappa____ phi______ frames
    -       41.1854   38.0000 -120.0000 51

#__ type_ start__ end____ width___ exp.time_
  4 omega   79.00  130.00   1.0000    8.5000
omega____ theta____ kappa____ phi______ frames
    -       41.1854  178.0000    0.0000 51

#__ type_ start__ end____ width___ exp.time_
  5 omega   53.00   82.00   1.0000   22.5000
omega____ theta____ kappa____ phi______ frames
    -      112.0000  -30.0000  -60.0000 29

#__ type_ start__ end____ width___ exp.time_
  6 omega   40.00   84.00   1.0000   22.5000
omega____ theta____ kappa____ phi______ frames
    -      112.0000  -30.0000   60.0000 44

#__ type_ start__ end____ width___ exp.time_
  7 omega   86.00  178.00   1.0000   22.5000
omega____ theta____ kappa____ phi______ frames
    -      112.0000   45.0000 -120.0000 92

#__ type_ start__ end____ width___ exp.time_
  8 omega   57.00  109.00   1.0000   22.5000
omega____ theta____ kappa____ phi______ frames
    -      112.0000  -95.0000  -90.0000 52

#__ type_ start__ end____ width___ exp.time_
  9 omega   87.00  178.00   1.0000   22.5000
omega____ theta____ kappa____ phi______ frames
    -      112.0000   45.0000  -60.0000 91

#__ type_ start__ end____ width___ exp.time_
 10 omega   43.00   98.00   1.0000   22.5000
omega____ theta____ kappa____ phi______ frames
    -      112.0000  -45.0000  -90.0000 55

#__ type_ start__ end____ width___ exp.time_
 11 omega   40.00   90.00   1.0000   22.5000
omega____ theta____ kappa____ phi______ frames
    -      112.0000  -30.0000  120.0000 50

#__ type_ start__ end____ width___ exp.time_
 12 omega   98.00  125.00   1.0000   22.5000
omega____ theta____ kappa____ phi______ frames
    -      112.0000  125.0000  -30.0000 27

#__ type_ start__ end____ width___ exp.time_
 13 omega  143.00  178.00   1.0000   22.5000
omega____ theta____ kappa____ phi______ frames
    -      112.0000  125.0000  -30.0000 35

#__ type_ start__ end____ width___ exp.time_
 14 omega   42.00   79.00   1.0000   22.5000
omega____ theta____ kappa____ phi______ frames
    -      112.0000 -125.0000   90.0000 37

#__ type_ start__ end____ width___ exp.time_
 15 omega -105.00  -32.00   1.0000    8.5000
omega____ theta____ kappa____ phi______ frames
    -      -41.1854  -38.0000   60.0000 73

#__ type_ start__ end____ width___ exp.time_
 16 omega  -27.00   13.00   1.0000    8.5000
omega____ theta____ kappa____ phi______ frames
    -      -41.1854   38.0000  -60.0000 40

#__ type_ start__ end____ width___ exp.time_
 17 omega   62.00   89.00   1.0000    8.5000
omega____ theta____ kappa____ phi______ frames
    -       41.1854  178.0000  150.0000 27

#__ type_ start__ end____ width___ exp.time_
 18 omega   60.00  106.00   1.0000    8.5000
omega____ theta____ kappa____ phi______ frames
    -       41.1854   77.0000 -150.0000 46

#__ type_ start__ end____ width___ exp.time_
 19 omega   16.00   79.00   1.0000    8.5000
omega____ theta____ kappa____ phi______ frames
    -       41.1854  -99.0000   60.0000 63

#__ type_ start__ end____ width___ exp.time_
 20 omega   96.00  122.00   1.0000   22.5000
omega____ theta____ kappa____ phi______ frames
    -      112.0000   30.0000  120.0000 26

#__ type_ start__ end____ width___ exp.time_
 21 omega   79.00  106.00   1.0000   22.5000
omega____ theta____ kappa____ phi______ frames
    -      112.0000  -95.0000 -180.0000 27

#__ type_ start__ end____ width___ exp.time_
 22 omega   87.00  118.00   1.0000   22.5000
omega____ theta____ kappa____ phi______ frames
    -      112.0000   45.0000   90.0000 31

#__ type_ start__ end____ width___ exp.time_
 23 omega  113.00  165.00   1.0000   22.5000
omega____ theta____ kappa____ phi______ frames
    -      112.0000   45.0000   30.0000 52

#__ type_ start__ end____ width___ exp.time_
 24 omega   45.00   90.00   1.0000   22.5000
omega____ theta____ kappa____ phi______ frames
    -      112.0000  -45.0000 -180.0000 45

#__ type_ start__ end____ width___ exp.time_
 25 omega   89.00  172.00   1.0000   22.5000
omega____ theta____ kappa____ phi______ frames
    -      112.0000   30.0000  150.0000 83

#__ type_ start__ end____ width___ exp.time_
 26 omega   68.00   95.00   1.0000   22.5000
omega____ theta____ kappa____ phi______ frames
    -      112.0000  -95.0000  -60.0000 27

#__ type_ start__ end____ width___ exp.time_
 27 omega   50.00  121.00   1.0000   22.5000
omega____ theta____ kappa____ phi______ frames
    -      112.0000 -125.0000   60.0000 71

#__ type_ start__ end____ width___ exp.time_
 28 omega   38.00   65.00   1.0000   22.5000
omega____ theta____ kappa____ phi______ frames
    -      112.0000  -95.0000  -60.0000 27
;
_diffrn_measurement_device 'four-circle diffractometer'
_diffrn_measurement_device_type 'SuperNova, Dual, Cu at zero, Atlas'
_diffrn_measurement_method '\w scans'
_diffrn_orient_matrix_UB_11 -0.1043336000
_diffrn_orient_matrix_UB_12 0.0222008000
_diffrn_orient_matrix_UB_13 -0.0683688000
_diffrn_orient_matrix_UB_21 0.0264970000
_diffrn_orient_matrix_UB_22 -0.0589283000
_diffrn_orient_matrix_UB_23 -0.0413306000
_diffrn_orient_matrix_UB_31 -0.1105940000
_diffrn_orient_matrix_UB_32 -0.0350804000
_diffrn_orient_matrix_UB_33 0.0262673000
_diffrn_radiation_monochromator mirror
_diffrn_radiation_probe x-ray
_diffrn_radiation_type CuK\a
_diffrn_radiation_wavelength 1.54184
_diffrn_reflns_av_R_equivalents 0.2303
_diffrn_reflns_av_unetI/netI 0.2197
_diffrn_reflns_Laue_measured_fraction_full 0.994
_diffrn_reflns_Laue_measured_fraction_max 0.993
_diffrn_reflns_limit_h_max 10
_diffrn_reflns_limit_h_min -12
_diffrn_reflns_limit_k_max 26
_diffrn_reflns_limit_k_min -26
_diffrn_reflns_limit_l_max 23
_diffrn_reflns_limit_l_min -23
_diffrn_reflns_number 28131
_diffrn_reflns_point_group_measured_fraction_full 0.994
_diffrn_reflns_point_group_measured_fraction_max 0.993
_diffrn_reflns_theta_full 67.684
_diffrn_reflns_theta_max 69.992
_diffrn_reflns_theta_min 3.177
_diffrn_source 'sealed X-ray tube'
_diffrn_source_type 'SuperNova (Cu) X-ray Source'
_exptl_absorpt_coefficient_mu 12.221
_exptl_absorpt_correction_T_max 1.00000
_exptl_absorpt_correction_T_min 0.71589
_exptl_absorpt_correction_type multi-scan
_exptl_absorpt_process_details
;
CrysAlisPro, Agilent Technologies,
Version 1.171.37.35 (release 13-08-2014 CrysAlis171 .NET)
(compiled Aug 13 2014,18:06:01)
Empirical absorption correction using spherical harmonics,
 implemented in SCALE3 ABSPACK scaling algorithm.
;
_exptl_crystal_colour colorless
_exptl_crystal_density_diffrn 1.749
_exptl_crystal_description prizm
_exptl_crystal_F_000 2084
_exptl_crystal_size_max 0.28
_exptl_crystal_size_mid 0.22
_exptl_crystal_size_min 0.14
_refine_diff_density_max 2.078
_refine_diff_density_min -2.051
_refine_diff_density_rms 0.191
_refine_ls_extinction_method none
_refine_ls_goodness_of_fit_ref 1.026
_refine_ls_hydrogen_treatment constr
_refine_ls_matrix_type full
_refine_ls_number_parameters 493
_refine_ls_number_reflns 7578
_refine_ls_number_restraints 21
_refine_ls_restrained_S_all 1.026
_refine_ls_R_factor_all 0.1922
_refine_ls_R_factor_gt 0.0976
_refine_ls_shift/su_max 0.000
_refine_ls_shift/su_mean 0.000
_refine_ls_structure_factor_coef Fsqd
_refine_ls_weighting_details 'w=1/[\s^2^(Fo^2^)+(0.0724P)^2^+39.6065P] where P=(Fo^2^+2Fc^2^)/3'
_refine_ls_weighting_scheme calc
_refine_ls_wR_factor_gt 0.2099
_refine_ls_wR_factor_ref 0.2691
_reflns_Friedel_coverage 0.000
_reflns_number_gt 4018
_reflns_number_total 7578
_reflns_threshold_expression 'I > 2\s(I)'
_cod_data_source_file c8qi00712h2.cif
_cod_data_source_block hst80
_cod_original_cell_volume 4027.1(7)
_cod_database_code 4349894
_shelx_shelxl_version_number 2014/7
_chemical_oxdiff_formula 'dy1 N4 C38 h22 f9 s3 o6'
_shelx_space_group_comment
;
The symmetry employed for this shelxl refinement is uniquely defined
by the following loop, which should always be used as a source of
symmetry information in preference to the above space-group names.
They are only intended as comments.
;
_reflns_odcompleteness_completeness 99.81
_reflns_odcompleteness_iscentric 1
_reflns_odcompleteness_theta 70.14
_olex2_refinement_description
;
1. Fixed Uiso
 At 1.2 times of:
  All C(H) groups, All C(H,H) groups
2. Restrained distances
 C23-S3A
 1.69 with sigma of 0.02
 S3A-C6
 1.69 with sigma of 0.02
 C3A-C35
 1.44 with sigma of 0.02
 C3-C35
 1.44 with sigma of 0.02
 C31-C21A
 1.44 with sigma of 0.02
 C31-C21
 1.44 with sigma of 0.02
 C21A-C19
 1.46 with sigma of 0.02
 C35-C3A
 1.46 with sigma of 0.02
 C35-C3
 1.46 with sigma of 0.02
 C3A-C1
 1.46 with sigma of 0.02
 C7-C23
 1.46 with sigma of 0.02
 C7-C6
 1.46 with sigma of 0.02
 C23-C7A
 1.46 with sigma of 0.02
 C7A-C5
 1.46 with sigma of 0.02
 S1A-C2
 1.68 with sigma of 0.02
 S2A-C20
 1.68 with sigma of 0.02
 S2-C31
 1.68 with sigma of 0.02
3. Restrained planarity
 C31, C21A, C19, C20, S2A
 with sigma of 0.1
 C23, S3A, C6, C5, C7A
 with sigma of 0.1
4. Uiso/Uaniso restraints and constraints
Uanis(Dy1) = Uanis(O6)
Uanis(C31) = Uanis(S2) = Uanis(C19) = Uanis(C20) = Uanis(S2A) = Uanis(C21) =
Uanis(C21A)
Uanis(C35) = Uanis(C3) = Uanis(S1A) = Uanis(C2) = Uanis(C1) = Uanis(S1) =
Uanis(C3A)
Uanis(C23) = Uanis(S3) = Uanis(C5) = Uanis(C6) = Uanis(C7) = Uanis(S3A) =
Uanis(C7A)
5. Others
 Sof(C3A)=Sof(H3A)=Sof(S1A)=Sof(H2B)=Sof(H1B)=1-FVAR(1)
 Sof(S1)=Sof(C3)=Sof(H3)=Sof(H2A)=Sof(H1A)=FVAR(1)
 Sof(C21A)=Sof(H21A)=Sof(S2A)=Sof(H20A)=Sof(H19A)=1-FVAR(2)
 Sof(S2)=Sof(C21)=Sof(H21)=Sof(H20)=Sof(H19)=FVAR(2)
 Sof(C7A)=Sof(H7A)=Sof(S3A)=Sof(H6B)=Sof(H5B)=1-FVAR(3)
 Sof(S3)=Sof(H6A)=Sof(H5A)=Sof(C7)=Sof(H7)=FVAR(3)
6.a Aromatic/amide H refined with riding coordinates:
 C7A(H7A), C21A(H21A), C3A(H3A), C3(H3), C21(H21), C17(H17), C20(H20A),
 C20(H20), C14(H14), C19(H19), C19(H19A), C9(H9), C22(H22), C18(H18), C10(H10),
 C16(H16), C6(H6B), C6(H6A), C12(H12), C15(H15), C8(H8), C13(H13), C4(H4),
 C2(H2B), C2(H2A), C1(H1A), C1(H1B), C11(H11), C5(H5A), C5(H5B), C7(H7)
;
_olex2_submission_special_instructions 'No special instructions were received'

loop_
_space_group_symop_operation_xyz
'x, y, z'
'-x, y+1/2, -z+1/2'
'-x, -y, -z'
'x, -y-1/2, z-1/2'

loop_
_atom_site_label
_atom_site_type_symbol
_atom_site_fract_x
_atom_site_fract_y
_atom_site_fract_z
_atom_site_U_iso_or_equiv
_atom_site_adp_type
_atom_site_occupancy
_atom_site_site_symmetry_order
_atom_site_calc_flag
_atom_site_refinement_flags_posn
_atom_site_refinement_flags_occupancy
_atom_site_disorder_assembly
_atom_site_disorder_group
Dy1 Dy 0.13242(8) 0.83233(4) 0.39973(4) 0.0249(2) Uani 1 1 d . . . .
S3 S 0.5469(4) 0.8002(2) 0.3212(2) 0.0370(10) Uani 0.910(11) 1 d . P A 5
C7A C 0.543(2) 0.804(2) 0.3019(18) 0.0370(10) Uani 0.090(11) 1 d D P A 6
H7A H 0.5512 0.7972 0.3514 0.044 Uiso 0.090(11) 1 calc R P A 6
S2 S -0.0585(4) 0.7950(2) 0.6187(2) 0.0308(9) Uani 0.839(10) 1 d D P B 3
C21A C -0.030(3) 0.7960(13) 0.6361(16) 0.0308(9) Uani 0.161(10) 1 d D P B 4
H21A H -0.0922 0.7887 0.5923 0.037 Uiso 0.161(10) 1 calc R P B 4
S1 S 0.4567(6) 0.6569(3) 0.4908(4) 0.0375(12) Uani 0.722(11) 1 d . P C 1
C3A C 0.438(3) 0.642(3) 0.490(4) 0.0375(12) Uani 0.278(11) 1 d D P C 2
H3A H 0.4747 0.6724 0.4649 0.045 Uiso 0.278(11) 1 calc R P C 2
F1 F -0.2594(8) 0.6777(4) 0.3581(4) 0.039(2) Uani 1 1 d . . . .
O3 O 0.1039(9) 0.8267(5) 0.5187(4) 0.026(2) Uani 1 1 d . . . .
F8 F -0.1050(11) 0.9461(5) 0.1899(5) 0.054(3) Uani 1 1 d . . . .
F6 F 0.5648(9) 0.9121(4) 0.5673(4) 0.040(2) Uani 1 1 d . . . .
N1 N -0.0418(11) 0.9129(5) 0.4103(5) 0.022(2) Uani 1 1 d . . . .
F7 F -0.0057(8) 0.9178(4) 0.1073(4) 0.039(2) Uani 1 1 d . . . .
F2 F -0.2555(9) 0.7329(5) 0.4538(5) 0.046(2) Uani 1 1 d . . . .
F9 F -0.1530(10) 0.8595(5) 0.1335(5) 0.058(3) Uani 1 1 d . . . .
N3 N 0.2868(12) 0.9554(6) 0.3391(6) 0.029(3) Uani 1 1 d . . . .
O5 O 0.0118(9) 0.8527(4) 0.2796(5) 0.027(2) Uani 1 1 d . . . .
O2 O -0.0450(10) 0.7614(4) 0.3939(4) 0.026(2) Uani 1 1 d . . . .
F5 F 0.5958(9) 0.8236(5) 0.5226(5) 0.044(2) Uani 1 1 d . . . .
O1 O 0.2290(9) 0.7353(4) 0.4359(4) 0.026(2) Uani 1 1 d . . . .
F4 F 0.5928(8) 0.8300(5) 0.6360(4) 0.044(2) Uani 1 1 d . . . .
F3 F -0.1946(9) 0.6374(5) 0.4647(5) 0.050(3) Uani 1 1 d . . . .
S1A S 0.2667(15) 0.5720(9) 0.5249(11) 0.0375(12) Uani 0.278(11) 1 d D P C 2
C3 C 0.294(3) 0.5796(11) 0.5280(17) 0.0375(12) Uani 0.722(11) 1 d D P C 1
H3 H 0.2164 0.5615 0.5361 0.045 Uiso 0.722(11) 1 calc R P C 1
S2A S 0.188(2) 0.8212(13) 0.7246(13) 0.0308(9) Uani 0.161(10) 1 d D P B 4
C21 C 0.153(2) 0.8135(11) 0.7179(9) 0.0308(9) Uani 0.839(10) 1 d D P B 3
H21 H 0.2419 0.8208 0.7414 0.037 Uiso 0.839(10) 1 calc R P B 3
O4 O 0.3357(9) 0.8582(5) 0.4804(4) 0.027(2) Uani 1 1 d . . . .
C17 C -0.2315(16) 0.9411(7) 0.4552(7) 0.033(3) Uani 1 1 d . . . .
H17 H -0.3038 0.9283 0.4732 0.040 Uiso 1 1 calc R . . .
C20 C 0.0558(14) 0.8049(7) 0.7555(7) 0.0308(9) Uani 1 1 d D . . .
H20A H 0.0621 0.8031 0.8054 0.037 Uiso 0.161(10) 1 calc R P B 4
H20 H 0.0691 0.8063 0.8060 0.037 Uiso 0.839(10) 1 calc R P B 3
N2 N 0.1799(11) 0.9463(5) 0.3673(5) 0.024(2) Uani 1 1 d . . . .
C29 C 0.0849(14) 0.9881(6) 0.3598(7) 0.023(3) Uani 1 1 d . . . .
N4 N 0.4116(12) 1.0650(7) 0.2308(6) 0.035(3) Uani 1 1 d . . . .
C14 C 0.0848(14) 1.0423(7) 0.3205(7) 0.025(3) Uani 1 1 d . . . .
H14 H 0.0147 1.0708 0.3142 0.031 Uiso 1 1 calc R . . .
C19 C -0.0618(15) 0.7939(7) 0.7076(7) 0.0308(9) Uani 1 1 d D . . .
H19 H -0.1401 0.7862 0.7226 0.037 Uiso 0.839(10) 1 calc R P B 3
H19A H -0.1448 0.7867 0.7177 0.037 Uiso 0.161(10) 1 calc R P B 4
C28 C 0.2902(13) 1.0076(6) 0.3008(6) 0.022(3) Uani 1 1 d . . . .
C9 C 0.5178(16) 0.9721(7) 0.2851(7) 0.033(3) Uani 1 1 d . . . .
H9 H 0.5142 0.9365 0.3128 0.039 Uiso 1 1 calc R . . .
C22 C 0.3168(14) 0.8235(7) 0.5970(6) 0.028(3) Uani 1 1 d . . . .
H22 H 0.3665 0.8134 0.6435 0.033 Uiso 1 1 calc R . . .
C18 C -0.1444(15) 0.8988(7) 0.4418(7) 0.031(3) Uani 1 1 d . . . .
H18 H -0.1546 0.8574 0.4547 0.037 Uiso 1 1 calc R . . .
C10 C 0.6280(17) 0.9825(8) 0.2559(8) 0.040(4) Uani 1 1 d . . . .
H10 H 0.7011 0.9555 0.2654 0.047 Uiso 1 1 calc R . . .
C31 C 0.1088(12) 0.8104(7) 0.6406(7) 0.0308(9) Uani 1 1 d D . . .
C27 C 0.4129(16) 1.0150(7) 0.2727(7) 0.031(3) Uani 1 1 d . . . .
C26 C -0.0520(17) 0.8966(8) 0.1631(7) 0.035(4) Uani 1 1 d . . . .
C33 C 0.3837(14) 0.8410(6) 0.5447(7) 0.024(3) Uani 1 1 d . . . .
C16 C -0.2141(15) 1.0046(7) 0.4421(7) 0.034(4) Uani 1 1 d . . . .
H16 H -0.2690 1.0352 0.4544 0.041 Uiso 1 1 calc R . . .
C24 C 0.2817(14) 0.8272(6) 0.2638(6) 0.025(3) Uani 1 1 d . . . .
C35 C 0.2970(16) 0.6392(8) 0.4910(8) 0.0375(12) Uani 1 1 d D . . .
C25 C 0.0552(14) 0.8644(7) 0.2224(6) 0.025(3) Uani 1 1 d . . . .
S3A S 0.436(2) 0.8257(17) 0.1656(12) 0.0370(10) Uani 0.090(11) 1 d D P A 6
C6 C 0.5989(13) 0.8136(7) 0.1976(8) 0.0370(10) Uani 1 1 d D . . .
H6B H 0.6532 0.8137 0.1647 0.044 Uiso 0.090(11) 1 calc R P A 6
H6A H 0.6457 0.8131 0.1612 0.044 Uiso 0.910(11) 1 calc R P A 5
C12 C 0.5177(18) 1.0744(8) 0.2028(8) 0.042(4) Uani 1 1 d . . . .
H12 H 0.5195 1.1101 0.1750 0.051 Uiso 1 1 calc R . . .
C36 C 0.1900(15) 0.6850(6) 0.4608(7) 0.026(3) Uani 1 1 d . . . .
C32 C 0.1746(13) 0.8204(7) 0.5819(6) 0.025(3) Uani 1 1 d . . . .
C15 C -0.1085(15) 1.0194(7) 0.4093(7) 0.030(3) Uani 1 1 d . . . .
H15 H -0.0941 1.0607 0.3977 0.036 Uiso 1 1 calc R . . .
C8 C 0.1762(13) 0.8522(6) 0.2104(7) 0.025(3) Uani 1 1 d . . . .
H8 H 0.1904 0.8606 0.1645 0.030 Uiso 1 1 calc R . . .
C38 C -0.1903(16) 0.6890(7) 0.4260(7) 0.032(3) Uani 1 1 d . . . .
C34 C 0.5359(17) 0.8531(8) 0.5688(7) 0.035(4) Uani 1 1 d . . . .
C23 C 0.4156(16) 0.8170(8) 0.2500(7) 0.0370(10) Uani 1 1 d D . . .
C13 C 0.1949(15) 1.0527(7) 0.2902(7) 0.029(3) Uani 1 1 d . . . .
H13 H 0.2023 1.0889 0.2642 0.035 Uiso 1 1 calc R . . .
C30 C -0.0286(15) 0.9737(7) 0.3949(6) 0.028(3) Uani 1 1 d . . . .
C4 C 0.0572(13) 0.6724(7) 0.4614(6) 0.025(3) Uani 1 1 d . . . .
H4 H 0.0381 0.6370 0.4856 0.030 Uiso 1 1 calc R . . .
C2 C 0.4240(14) 0.5528(8) 0.5502(8) 0.0375(12) Uani 1 1 d D . . .
H2B H 0.4510 0.5161 0.5759 0.045 Uiso 0.278(11) 1 calc R P C 2
H2A H 0.4438 0.5143 0.5731 0.045 Uiso 0.722(11) 1 calc R P C 1
C1 C 0.5124(16) 0.5914(8) 0.5330(8) 0.0375(12) Uani 1 1 d D . . .
H1A H 0.6033 0.5818 0.5444 0.045 Uiso 0.722(11) 1 calc R P C 1
H1B H 0.6051 0.5870 0.5460 0.045 Uiso 0.278(11) 1 calc R P C 2
C37 C -0.0448(15) 0.7103(7) 0.4278(7) 0.030(3) Uani 1 1 d . . . .
C11 C 0.6241(16) 1.0337(8) 0.2130(7) 0.040(4) Uani 1 1 d . . . .
H11 H 0.6937 1.0414 0.1905 0.048 Uiso 1 1 calc R . . .
C5 C 0.6562(16) 0.8037(8) 0.2675(8) 0.0370(10) Uani 1 1 d D . . .
H5A H 0.7482 0.7992 0.2853 0.044 Uiso 0.910(11) 1 calc R P A 5
H5B H 0.7466 0.7979 0.2894 0.044 Uiso 0.090(11) 1 calc R P A 6
O6 O 0.2751(9) 0.8113(4) 0.3270(4) 0.0249(2) Uani 1 1 d . . . .
C7 C 0.4568(15) 0.8251(9) 0.1836(9) 0.0370(10) Uani 0.910(11) 1 d D P A 5
H7 H 0.4012 0.8359 0.1388 0.044 Uiso 0.910(11) 1 calc R P A 5

loop_
_atom_site_aniso_label
_atom_site_aniso_U_11
_atom_site_aniso_U_22
_atom_site_aniso_U_33
_atom_site_aniso_U_23
_atom_site_aniso_U_13
_atom_site_aniso_U_12
Dy1 0.0276(4) 0.0322(4) 0.0163(3) 0.0004(3) 0.0081(3) 0.0004(4)
S3 0.033(2) 0.053(2) 0.0252(18) 0.0040(15) 0.0077(15) 0.0104(18)
C7A 0.033(2) 0.053(2) 0.0252(18) 0.0040(15) 0.0077(15) 0.0104(18)
S2 0.028(2) 0.040(2) 0.0255(18) 0.0007(15) 0.0093(15) -0.0057(17)
C21A 0.028(2) 0.040(2) 0.0255(18) 0.0007(15) 0.0093(15) -0.0057(17)
S1 0.032(3) 0.048(3) 0.0320(19) -0.002(2) 0.0059(18) 0.007(2)
C3A 0.032(3) 0.048(3) 0.0320(19) -0.002(2) 0.0059(18) 0.007(2)
F1 0.027(5) 0.053(6) 0.034(4) -0.002(4) 0.004(4) -0.008(4)
O3 0.022(5) 0.041(6) 0.012(4) 0.002(4) 0.001(3) 0.000(4)
F8 0.071(7) 0.065(7) 0.028(5) 0.013(4) 0.013(5) 0.033(6)
F6 0.038(5) 0.051(6) 0.032(4) -0.008(4) 0.011(4) -0.009(4)
N1 0.014(6) 0.036(7) 0.017(5) 0.003(4) 0.004(4) 0.009(5)
F7 0.031(5) 0.070(6) 0.015(4) 0.011(4) 0.005(3) 0.006(4)
F2 0.036(5) 0.070(7) 0.035(5) -0.004(4) 0.014(4) 0.014(5)
F9 0.042(6) 0.085(8) 0.039(5) 0.016(5) -0.007(4) -0.016(5)
N3 0.024(7) 0.036(7) 0.025(6) 0.001(5) 0.005(5) 0.000(5)
O5 0.019(5) 0.041(6) 0.021(4) 0.008(4) 0.006(4) 0.005(4)
O2 0.032(6) 0.026(5) 0.016(4) 0.003(4) 0.002(4) 0.004(4)
F5 0.024(5) 0.066(7) 0.046(5) -0.007(5) 0.016(4) 0.001(5)
O1 0.025(5) 0.037(6) 0.016(4) -0.002(4) 0.008(4) 0.000(4)
F4 0.024(5) 0.074(7) 0.031(4) 0.011(4) -0.002(3) 0.000(5)
F3 0.029(5) 0.064(7) 0.060(6) 0.026(5) 0.016(4) -0.009(5)
S1A 0.032(3) 0.048(3) 0.0320(19) -0.002(2) 0.0059(18) 0.007(2)
C3 0.032(3) 0.048(3) 0.0320(19) -0.002(2) 0.0059(18) 0.007(2)
S2A 0.028(2) 0.040(2) 0.0255(18) 0.0007(15) 0.0093(15) -0.0057(17)
C21 0.028(2) 0.040(2) 0.0255(18) 0.0007(15) 0.0093(15) -0.0057(17)
O4 0.021(5) 0.046(6) 0.012(4) -0.003(4) -0.002(3) -0.005(4)
C17 0.038(9) 0.039(9) 0.024(7) 0.005(6) 0.009(6) -0.002(7)
C20 0.028(2) 0.040(2) 0.0255(18) 0.0007(15) 0.0093(15) -0.0057(17)
N2 0.022(6) 0.037(7) 0.012(5) -0.001(4) 0.006(4) -0.009(5)
C29 0.032(8) 0.016(6) 0.028(7) -0.005(5) 0.018(6) -0.003(6)
N4 0.023(7) 0.060(9) 0.026(6) 0.003(6) 0.015(5) -0.002(6)
C14 0.019(7) 0.031(7) 0.029(7) -0.004(6) 0.010(5) 0.002(6)
C19 0.028(2) 0.040(2) 0.0255(18) 0.0007(15) 0.0093(15) -0.0057(17)
C28 0.016(7) 0.028(7) 0.023(6) -0.003(5) 0.007(5) -0.003(6)
C9 0.040(9) 0.033(8) 0.026(7) 0.000(6) 0.010(6) -0.005(7)
C22 0.028(7) 0.045(9) 0.010(5) -0.004(5) 0.004(5) 0.003(7)
C18 0.032(8) 0.041(9) 0.027(7) 0.010(6) 0.019(6) 0.016(7)
C10 0.033(9) 0.049(10) 0.040(8) -0.011(7) 0.014(7) 0.001(8)
C31 0.028(2) 0.040(2) 0.0255(18) 0.0007(15) 0.0093(15) -0.0057(17)
C27 0.037(9) 0.029(8) 0.030(7) 0.003(6) 0.012(6) 0.004(7)
C26 0.043(10) 0.045(9) 0.022(7) 0.000(6) 0.014(6) -0.003(8)
C33 0.031(8) 0.024(7) 0.017(6) -0.001(5) 0.004(5) 0.004(6)
C16 0.036(9) 0.041(9) 0.026(7) 0.009(6) 0.007(6) 0.017(7)
C24 0.033(8) 0.024(7) 0.018(6) -0.007(5) 0.007(5) 0.002(6)
C35 0.032(3) 0.048(3) 0.0320(19) -0.002(2) 0.0059(18) 0.007(2)
C25 0.027(8) 0.036(8) 0.009(5) 0.005(5) 0.000(5) -0.006(6)
S3A 0.033(2) 0.053(2) 0.0252(18) 0.0040(15) 0.0077(15) 0.0104(18)
C6 0.033(2) 0.053(2) 0.0252(18) 0.0040(15) 0.0077(15) 0.0104(18)
C12 0.047(11) 0.048(10) 0.037(8) 0.004(7) 0.020(7) -0.006(8)
C36 0.035(8) 0.030(8) 0.017(6) -0.001(5) 0.013(5) 0.006(6)
C32 0.019(7) 0.041(9) 0.017(6) -0.003(5) 0.011(5) -0.008(6)
C15 0.035(9) 0.024(7) 0.031(7) -0.001(6) 0.007(6) 0.002(6)
C8 0.022(7) 0.032(8) 0.021(6) -0.005(5) 0.003(5) -0.004(6)
C38 0.036(9) 0.033(8) 0.026(7) 0.006(6) 0.006(6) -0.014(7)
C34 0.045(10) 0.047(9) 0.015(6) -0.003(6) 0.009(6) 0.002(8)
C23 0.033(2) 0.053(2) 0.0252(18) 0.0040(15) 0.0077(15) 0.0104(18)
C13 0.039(9) 0.034(8) 0.018(6) 0.001(5) 0.014(6) -0.001(7)
C30 0.038(9) 0.035(8) 0.015(6) -0.009(5) 0.011(6) -0.005(7)
C4 0.023(7) 0.035(8) 0.019(6) 0.006(5) 0.008(5) -0.011(6)
C2 0.032(3) 0.048(3) 0.0320(19) -0.002(2) 0.0059(18) 0.007(2)
C1 0.032(3) 0.048(3) 0.0320(19) -0.002(2) 0.0059(18) 0.007(2)
C37 0.029(8) 0.035(8) 0.027(7) 0.000(6) 0.011(6) -0.002(7)
C11 0.036(9) 0.064(11) 0.025(7) 0.008(7) 0.018(6) -0.010(8)
C5 0.033(2) 0.053(2) 0.0252(18) 0.0040(15) 0.0077(15) 0.0104(18)
O6 0.0276(4) 0.0322(4) 0.0163(3) 0.0004(3) 0.0081(3) 0.0004(4)
C7 0.033(2) 0.053(2) 0.0252(18) 0.0040(15) 0.0077(15) 0.0104(18)

loop_
_atom_type_symbol
_atom_type_description
_atom_type_scat_dispersion_real
_atom_type_scat_dispersion_imag
_atom_type_scat_source
C C 0.0181 0.0091 'International Tables Vol C Tables 4.2.6.8 and 6.1.1.4'
H H 0.0000 0.0000 'International Tables Vol C Tables 4.2.6.8 and 6.1.1.4'
N N 0.0311 0.0180 'International Tables Vol C Tables 4.2.6.8 and 6.1.1.4'
O O 0.0492 0.0322 'International Tables Vol C Tables 4.2.6.8 and 6.1.1.4'
F F 0.0727 0.0534 'International Tables Vol C Tables 4.2.6.8 and 6.1.1.4'
S S 0.3331 0.5567 'International Tables Vol C Tables 4.2.6.8 and 6.1.1.4'
Dy Dy -9.8046 9.8477 'International Tables Vol C Tables 4.2.6.8 and 6.1.1.4'

loop_
_geom_angle_atom_site_label_1
_geom_angle_atom_site_label_2
_geom_angle_atom_site_label_3
_geom_angle
O3 Dy1 N1 72.8(3)
O3 Dy1 O5 141.1(3)
O3 Dy1 O2 74.7(3)
O3 Dy1 O4 71.6(3)
O3 Dy1 N2 110.5(3)
N1 Dy1 N2 63.5(4)
O5 Dy1 N1 74.3(3)
O5 Dy1 O2 81.4(3)
O5 Dy1 N2 71.5(3)
O2 Dy1 N1 83.5(3)
O2 Dy1 N2 141.6(3)
O1 Dy1 O3 79.4(3)
O1 Dy1 N1 147.5(3)
O1 Dy1 O5 122.5(3)
O1 Dy1 O2 73.2(3)
O1 Dy1 O4 76.6(3)
O1 Dy1 N2 144.7(3)
O4 Dy1 N1 109.1(3)
O4 Dy1 O5 140.1(3)
O4 Dy1 O2 138.1(3)
O4 Dy1 N2 75.0(3)
O6 Dy1 O3 144.6(3)
O6 Dy1 N1 138.8(3)
O6 Dy1 O5 73.9(3)
O6 Dy1 O2 116.6(3)
O6 Dy1 O1 73.2(3)
O6 Dy1 O4 80.5(3)
O6 Dy1 N2 81.9(3)
C5 S3 C23 91.9(7)
C23 C7A H7A 123.7
C23 C7A C5 113(2)
C5 C7A H7A 123.7
C19 S2 C31 91.2(7)
C19 C21A H21A 123.5
C31 C21A H21A 123.5
C31 C21A C19 113(2)
C1 S1 C35 92.0(8)
C35 C3A H3A 124.8
C35 C3A C1 110(2)
C1 C3A H3A 124.8
C32 O3 Dy1 138.3(9)
C18 N1 Dy1 121.4(9)
C30 N1 Dy1 122.1(9)
C30 N1 C18 115.9(12)
C28 N3 N2 117.7(12)
C25 O5 Dy1 129.5(8)
C37 O2 Dy1 128.7(9)
C36 O1 Dy1 135.1(9)
C2 S1A C35 93.8(11)
C35 C3 H3 124.3
C2 C3 H3 124.3
C2 C3 C35 111(2)
C31 S2A C20 93.2(12)
C20 C21 H21 122.2
C20 C21 C31 115.7(17)
C31 C21 H21 122.2
C33 O4 Dy1 130.3(9)
C18 C17 H17 119.9
C18 C17 C16 120.2(15)
C16 C17 H17 119.9
S2A C20 H20A 120.5
C21 C20 H20 125.5
C19 C20 S2A 119.1(14)
C19 C20 C21 109.0(14)
C19 C20 H20A 120.5
C19 C20 H20 125.5
N3 N2 Dy1 116.6(8)
C29 N2 Dy1 119.4(9)
C29 N2 N3 121.3(11)
N2 C29 C14 122.5(12)
N2 C29 C30 116.8(12)
C14 C29 C30 120.6(13)
C27 N4 C12 117.7(14)
C29 C14 H14 121.4
C29 C14 C13 117.2(13)
C13 C14 H14 121.4
S2 C19 H19 122.1
C21A C19 H19A 127.8
C20 C19 S2 115.8(11)
C20 C19 C21A 104.4(17)
C20 C19 H19 122.1
C20 C19 H19A 127.8
N3 C28 C27 114.5(12)
N3 C28 C13 124.3(13)
C13 C28 C27 121.1(12)
C10 C9 H9 120.0
C10 C9 C27 120.1(14)
C27 C9 H9 120.0
C33 C22 H22 118.9
C33 C22 C32 122.2(11)
C32 C22 H22 118.9
N1 C18 H18 118.1
C17 C18 N1 123.7(14)
C17 C18 H18 118.1
C9 C10 H10 121.5
C11 C10 C9 117.0(16)
C11 C10 H10 121.5
C21A C31 S2A 110.2(16)
C21A C31 C32 128.6(15)
C21 C31 S2 108.2(12)
C21 C31 C32 133.4(14)
C32 C31 S2 118.3(9)
C32 C31 S2A 120.9(11)
N4 C27 C28 114.2(13)
N4 C27 C9 121.7(14)
C9 C27 C28 124.0(13)
F8 C26 C25 111.4(12)
F7 C26 F8 106.5(13)
F7 C26 C25 113.4(13)
F9 C26 F8 106.6(14)
F9 C26 F7 105.2(11)
F9 C26 C25 113.2(13)
O4 C33 C22 128.6(13)
O4 C33 C34 111.9(12)
C22 C33 C34 118.5(11)
C17 C16 H16 121.9
C17 C16 C15 116.2(14)
C15 C16 H16 121.9
C8 C24 C23 121.6(12)
O6 C24 C8 125.3(13)
O6 C24 C23 113.1(12)
C3A C35 S1A 109.4(18)
C3A C35 C36 127.8(17)
C3 C35 S1 109.4(16)
C3 C35 C36 131.5(18)
C36 C35 S1 118.9(12)
C36 C35 S1A 122.6(13)
O5 C25 C26 111.4(12)
O5 C25 C8 128.7(12)
C8 C25 C26 119.9(12)
C6 S3A C23 89.0(13)
S3A C6 H6B 118.1
C5 C6 S3A 123.9(15)
C5 C6 H6B 118.1
C5 C6 H6A 123.3
C5 C6 C7 113.5(14)
C7 C6 H6A 123.3
N4 C12 H12 118.4
N4 C12 C11 123.2(15)
C11 C12 H12 118.4
O1 C36 C35 115.4(13)
O1 C36 C4 124.2(13)
C4 C36 C35 120.4(13)
O3 C32 C22 121.4(11)
O3 C32 C31 118.5(12)
C22 C32 C31 120.1(11)
C16 C15 H15 120.1
C30 C15 C16 119.8(14)
C30 C15 H15 120.1
C24 C8 H8 118.5
C25 C8 C24 122.9(13)
C25 C8 H8 118.5
F1 C38 F2 107.7(13)
F1 C38 C37 111.2(12)
F2 C38 C37 111.0(12)
F3 C38 F1 107.3(12)
F3 C38 F2 106.4(12)
F3 C38 C37 113.0(13)
F6 C34 F5 107.5(12)
F6 C34 F4 109.0(12)
F6 C34 C33 112.1(13)
F5 C34 F4 105.9(13)
F5 C34 C33 108.8(11)
F4 C34 C33 113.2(12)
C7A C23 C24 129.3(15)
C7A C23 S3A 111.2(17)
C24 C23 S3 119.3(9)
C24 C23 S3A 119.3(13)
C7 C23 S3 112.0(12)
C7 C23 C24 128.5(13)
C14 C13 H13 121.6
C28 C13 C14 116.9(13)
C28 C13 H13 121.6
N1 C30 C29 114.9(12)
C15 C30 N1 124.0(13)
C15 C30 C29 121.1(13)
C36 C4 H4 119.1
C37 C4 C36 121.9(13)
C37 C4 H4 119.1
S1A C2 H2B 121.2
C3 C2 H2A 125.4
C1 C2 S1A 117.6(14)
C1 C2 C3 109.3(16)
C1 C2 H2B 121.2
C1 C2 H2A 125.4
S1 C1 H1A 121.0
C3A C1 H1B 126.3
C2 C1 S1 118.0(13)
C2 C1 C3A 107.4(18)
C2 C1 H1A 121.0
C2 C1 H1B 126.3
O2 C37 C38 110.9(12)
O2 C37 C4 131.3(14)
C4 C37 C38 117.8(13)
C10 C11 C12 120.2(15)
C10 C11 H11 119.9
C12 C11 H11 119.9
S3 C5 H5A 123.1
C7A C5 H5B 128.4
C6 C5 S3 113.8(13)
C6 C5 C7A 103.2(18)
C6 C5 H5A 123.1
C6 C5 H5B 128.4
C24 O6 Dy1 134.9(9)
C6 C7 H7 125.7
C23 C7 C6 108.6(14)
C23 C7 H7 125.7

loop_
_geom_bond_atom_site_label_1
_geom_bond_atom_site_label_2
_geom_bond_distance
Dy1 O3 2.335(8)
Dy1 N1 2.527(11)
Dy1 O5 2.348(8)
Dy1 O2 2.355(10)
Dy1 O1 2.331(10)
Dy1 O4 2.338(9)
Dy1 N2 2.588(11)
Dy1 O6 2.282(9)
S3 C23 1.698(15)
S3 C5 1.686(16)
C7A H7A 0.9300
C7A C23 1.46(2)
C7A C5 1.46(2)
S2 C19 1.687(14)
S2 C31 1.701(12)
C21A H21A 0.9300
C21A C19 1.47(2)
C21A C31 1.44(2)
S1 C35 1.686(18)
S1 C1 1.643(17)
C3A H3A 0.9300
C3A C35 1.452(14)
C3A C1 1.46(2)
F1 C38 1.331(16)
O3 C32 1.246(15)
F8 C26 1.344(18)
F6 C34 1.298(18)
N1 C18 1.362(17)
N1 C30 1.348(18)
F7 C26 1.335(16)
F2 C38 1.331(18)
F9 C26 1.320(18)
N3 N2 1.345(15)
N3 C28 1.335(17)
O5 C25 1.289(15)
O2 C37 1.265(16)
F5 C34 1.340(16)
O1 C36 1.275(16)
F4 C34 1.356(16)
F3 C38 1.330(16)
S1A C35 1.63(3)
S1A C2 1.624(16)
C3 H3 0.9300
C3 C35 1.456(14)
C3 C2 1.42(3)
S2A C20 1.636(17)
S2A C31 1.61(3)
C21 H21 0.9300
C21 C20 1.37(2)
C21 C31 1.421(16)
O4 C33 1.249(15)
C17 H17 0.9300
C17 C18 1.34(2)
C17 C16 1.40(2)
C20 H20A 0.9300
C20 H20 0.9300
C20 C19 1.344(19)
N2 C29 1.306(17)
C29 C14 1.377(18)
C29 C30 1.504(18)
N4 C27 1.328(18)
N4 C12 1.336(19)
C14 H14 0.9300
C14 C13 1.402(18)
C19 H19 0.9300
C19 H19A 0.9300
C28 C27 1.489(19)
C28 C13 1.355(19)
C9 H9 0.9300
C9 C10 1.39(2)
C9 C27 1.39(2)
C22 H22 0.9300
C22 C33 1.383(18)
C22 C32 1.423(19)
C18 H18 0.9300
C10 H10 0.9300
C10 C11 1.36(2)
C31 C32 1.446(16)
C26 C25 1.53(2)
C33 C34 1.54(2)
C16 H16 0.9300
C16 C15 1.41(2)
C24 C8 1.397(18)
C24 C23 1.48(2)
C24 O6 1.257(15)
C35 C36 1.48(2)
C25 C8 1.342(19)
S3A C6 1.656(19)
S3A C23 1.668(19)
C6 H6B 0.9300
C6 H6A 0.9300
C6 C5 1.325(19)
C6 C7 1.442(16)
C12 H12 0.9300
C12 C11 1.37(2)
C36 C4 1.395(19)
C15 H15 0.9300
C15 C30 1.35(2)
C8 H8 0.9300
C38 C37 1.56(2)
C23 C7 1.425(15)
C13 H13 0.9300
C4 H4 0.9300
C4 C37 1.36(2)
C2 H2B 0.9300
C2 H2A 0.9300
C2 C1 1.33(2)
C1 H1A 0.9300
C1 H1B 0.9300
C11 H11 0.9300
C5 H5A 0.9300
C5 H5B 0.9300
C7 H7 0.9300

loop_
_geom_torsion_atom_site_label_1
_geom_torsion_atom_site_label_2
_geom_torsion_atom_site_label_3
_geom_torsion_atom_site_label_4
_geom_torsion
Dy1 O3 C32 C22 9(2)
Dy1 O3 C32 C31 -171.2(10)
Dy1 N1 C18 C17 173.2(11)
Dy1 N1 C30 C29 9.3(14)
Dy1 N1 C30 C15 -170.3(11)
Dy1 O5 C25 C26 -160.2(9)
Dy1 O5 C25 C8 20(2)
Dy1 O2 C37 C38 162.8(8)
Dy1 O2 C37 C4 -20(2)
Dy1 O1 C36 C35 -167.6(8)
Dy1 O1 C36 C4 11.7(19)
Dy1 O4 C33 C22 -29(2)
Dy1 O4 C33 C34 162.5(9)
Dy1 N2 C29 C14 -158.0(10)
Dy1 N2 C29 C30 20.4(14)
S3 C23 C7 C6 2(2)
S2 C31 C32 O3 10.6(19)
S2 C31 C32 C22 -170.0(11)
C21A C31 C32 O3 12(2)
C21A C31 C32 C22 -169.0(16)
S1 C35 C36 O1 0.5(17)
S1 C35 C36 C4 -178.8(11)
C3A C35 C36 O1 -6(5)
C3A C35 C36 C4 175(5)
F1 C38 C37 O2 63.0(16)
F1 C38 C37 C4 -114.9(14)
F8 C26 C25 O5 50.7(17)
F8 C26 C25 C8 -129.3(14)
F7 C26 C25 O5 170.8(12)
F7 C26 C25 C8 -9(2)
F2 C38 C37 O2 -56.8(15)
F2 C38 C37 C4 125.2(13)
F9 C26 C25 O5 -69.3(16)
F9 C26 C25 C8 110.7(15)
N3 N2 C29 C14 2.8(19)
N3 N2 C29 C30 -178.7(11)
N3 C28 C27 N4 175.9(12)
N3 C28 C27 C9 -1(2)
N3 C28 C13 C14 -2(2)
O5 C25 C8 C24 -5(2)
O1 C36 C4 C37 7(2)
F3 C38 C37 O2 -176.3(12)
F3 C38 C37 C4 5.8(19)
S1A C35 C36 O1 -179.6(14)
S1A C35 C36 C4 1(2)
S1A C2 C1 C3A -3(4)
C3 C35 C36 O1 175(2)
C3 C35 C36 C4 -4(3)
C3 C2 C1 S1 -1(2)
S2A C20 C19 C21A 4(2)
S2A C31 C32 O3 -162.6(16)
S2A C31 C32 C22 17(2)
C21 C20 C19 S2 -1(2)
C21 C31 C32 O3 -165.7(19)
C21 C31 C32 C22 14(3)
O4 C33 C34 F6 61.6(15)
O4 C33 C34 F5 -57.1(16)
O4 C33 C34 F4 -174.6(12)
C17 C16 C15 C30 -2(2)
C20 S2A C31 C21A 2.7(16)
C20 S2A C31 C32 177.9(14)
C20 C21 C31 S2 -1(2)
C20 C21 C31 C32 175.6(17)
N2 N3 C28 C27 178.7(11)
N2 N3 C28 C13 2.0(19)
N2 C29 C14 C13 -2(2)
N2 C29 C30 N1 -19.5(17)
N2 C29 C30 C15 160.1(13)
C29 C14 C13 C28 1.7(19)
N4 C12 C11 C10 -3(3)
C14 C29 C30 N1 158.9(12)
C14 C29 C30 C15 -21(2)
C19 S2 C31 C21 0.3(14)
C19 S2 C31 C32 -176.9(13)
C19 C21A C31 S2A -0.9(17)
C19 C21A C31 C32 -175.6(17)
C28 N3 N2 Dy1 158.9(9)
C28 N3 N2 C29 -2.5(17)
C9 C10 C11 C12 3(2)
C22 C33 C34 F6 -108.2(14)
C22 C33 C34 F5 133.0(13)
C22 C33 C34 F4 15.6(19)
C18 N1 C30 C29 -179.7(12)
C18 N1 C30 C15 0.7(19)
C18 C17 C16 C15 5(2)
C10 C9 C27 N4 3(2)
C10 C9 C27 C28 179.2(13)
C31 S2 C19 C20 0.4(13)
C31 C21A C19 C20 -1.9(16)
C31 S2A C20 C19 -4(2)
C31 C21 C20 C19 1(3)
C27 N4 C12 C11 3(2)
C27 C28 C13 C14 -178.2(12)
C27 C9 C10 C11 -3(2)
C26 C25 C8 C24 175.1(13)
C33 C22 C32 O3 8(2)
C33 C22 C32 C31 -171.3(14)
C16 C17 C18 N1 -5(2)
C16 C15 C30 N1 0(2)
C16 C15 C30 C29 179.9(12)
C24 C23 C7 C6 176.2(15)
C35 S1 C1 C2 0.0(14)
C35 C3A C1 C2 10(7)
C35 S1A C2 C1 -3.7(19)
C35 C3 C2 C1 2(3)
C35 C36 C4 C37 -173.3(13)
S3A C6 C5 C7A 2(3)
C6 S3A C23 C7A -0.1(16)
C6 S3A C23 C24 175.5(15)
C12 N4 C27 C28 -179.1(13)
C12 N4 C27 C9 -3(2)
C36 C4 C37 O2 -3(2)
C36 C4 C37 C38 174.8(12)
C32 C22 C33 O4 3(2)
C32 C22 C33 C34 170.5(13)
C8 C24 C23 S3 168.1(11)
C8 C24 C23 C7A 166(3)
C8 C24 C23 S3A -9(2)
C8 C24 C23 C7 -5(3)
C8 C24 O6 Dy1 -18(2)
C23 S3 C5 C6 -3.5(14)
C23 C7A C5 C6 -2(3)
C23 C24 C8 C25 -177.0(14)
C23 C24 O6 Dy1 161.9(10)
C23 S3A C6 C5 -1.3(17)
C13 C28 C27 N4 -7.2(19)
C13 C28 C27 C9 176.4(13)
C30 N1 C18 C17 2(2)
C30 C29 C14 C13 179.2(12)
C2 S1A C35 C3A 9(5)
C2 S1A C35 C36 -176.2(13)
C2 C3 C35 S1 -2(3)
C2 C3 C35 C36 -177.6(16)
C1 S1 C35 C3 1.4(19)
C1 S1 C35 C36 177.3(12)
C1 C3A C35 S1A -12(7)
C1 C3A C35 C36 173(3)
C5 S3 C23 C24 -174.0(13)
C5 S3 C23 C7 0.4(15)
C5 C7A C23 C24 -174(2)
C5 C7A C23 S3A 1(3)
C5 C6 C7 C23 -5(2)
O6 C24 C8 C25 3(2)
O6 C24 C23 S3 -11.9(18)
O6 C24 C23 C7A -14(3)
O6 C24 C23 S3A 171.1(17)
O6 C24 C23 C7 174.8(17)
C7 C6 C5 S3 6(2)
